data_4132476
loop_
_publ_author_name
'Sil, Debangsu'
'Martinez, Zachary'
'Ding, Shengda'
'Bhuvanesh, Nattamai'
'Darensbourg, Donald J.'
'Hall, Michael B.'
'Darensbourg, Marcetta Y.'

_publ_section_title
;
 Cyanide Docking and Linkage Isomerism in Models for the Artificial
 [FeFe]-Hydrogenase Maturation Process.
;
_journal_issue 31
_journal_name_full 'Journal of the American Chemical Society'
_journal_page_first 9904
_journal_page_last 9911
_journal_paper_doi 10.1021/jacs.8b04189
_journal_volume 140
_journal_year 2018
_chemical_formula_moiety '2(C27 H24 Cu Fe2 N5 O5 S2), F6 P, 2(C2 H3 N1)'
_chemical_formula_sum 'C58 H54 Cu2 F6 Fe4 N12 O10 P S4'
_chemical_formula_weight 1702.82
_space_group_crystal_system monoclinic
_space_group_IT_number 14
_space_group_name_Hall '-P 2ybc'
_space_group_name_H-M_alt 'P 1 21/c 1'
_atom_sites_solution_hydrogens geom
_atom_sites_solution_primary dual
_audit_creation_date 2017-10-24
_audit_creation_method
;
Olex2 1.2-beta
(compiled 2017.03.28 svn.r3405 for OlexSys, GUI svn.r5335)
;
_cell_angle_alpha 90
_cell_angle_beta 91.307(2)
_cell_angle_gamma 90
_cell_formula_units_Z 2
_cell_length_a 19.4349(7)
_cell_length_b 11.9765(4)
_cell_length_c 14.9472(5)
_cell_measurement_reflns_used 9830
_cell_measurement_temperature 100
_cell_measurement_theta_max 69.977
_cell_measurement_theta_min 4.337
_cell_volume 3478.2(2)
_computing_cell_refinement 'SAINT v8.37A (Bruker, 2015)'
_computing_data_reduction 'SAINT v8.37A (Bruker, 2015)'
_computing_molecular_graphics 'Olex2 (Dolomanov et al., 2009)'
_computing_publication_material 'Olex2 (Dolomanov et al., 2009)'
_computing_structure_refinement 'XL (Sheldrick, 2008)'
_computing_structure_solution 'ShelXT (Sheldrick, 2015)'
_diffrn_ambient_temperature 100.0
_diffrn_measured_fraction_theta_full 0.994
_diffrn_measured_fraction_theta_max 0.993
_diffrn_measurement_device_type 'Bruker APEX-II CCD'
_diffrn_measurement_method '\f and \w scans'
_diffrn_radiation_type CuK\a
_diffrn_radiation_wavelength 1.54178
_diffrn_reflns_av_R_equivalents 0.0585
_diffrn_reflns_av_unetI/netI 0.0361
_diffrn_reflns_Laue_measured_fraction_full 0.994
_diffrn_reflns_Laue_measured_fraction_max 0.993
_diffrn_reflns_limit_h_max 23
_diffrn_reflns_limit_h_min -23
_diffrn_reflns_limit_k_max 14
_diffrn_reflns_limit_k_min -14
_diffrn_reflns_limit_l_max 18
_diffrn_reflns_limit_l_min -18
_diffrn_reflns_number 38157
_diffrn_reflns_point_group_measured_fraction_full 0.994
_diffrn_reflns_point_group_measured_fraction_max 0.993
_diffrn_reflns_theta_full 67.679
_diffrn_reflns_theta_max 70.056
_diffrn_reflns_theta_min 2.274
_diffrn_standards_number 0
_exptl_absorpt_coefficient_mu 9.203
_exptl_absorpt_correction_T_max 0.3841
_exptl_absorpt_correction_T_min 0.2331
_exptl_absorpt_correction_type multi-scan
_exptl_absorpt_process_details
'SADABS-2016/2 (Bruker,2016/2) was used for absorption correction. wR2(int) was 0.0950 before and 0.0681 after correction. The Ratio of minimum to maximum transmission is 0.6069. The \l/2 correction factor is Not present.'
_exptl_crystal_colour brown
_exptl_crystal_colour_primary brown
_exptl_crystal_density_diffrn 1.626
_exptl_crystal_description block
_exptl_crystal_F_000 1722
_exptl_crystal_size_max 0.226
_exptl_crystal_size_mid 0.118
_exptl_crystal_size_min 0.073
_refine_diff_density_max 0.938
_refine_diff_density_min -0.541
_refine_diff_density_rms 0.102
_refine_ls_extinction_method none
_refine_ls_goodness_of_fit_ref 1.086
_refine_ls_hydrogen_treatment constr
_refine_ls_matrix_type full
_refine_ls_number_parameters 485
_refine_ls_number_reflns 6568
_refine_ls_number_restraints 224
_refine_ls_restrained_S_all 1.081
_refine_ls_R_factor_all 0.0687
_refine_ls_R_factor_gt 0.0584
_refine_ls_shift/su_max 0.001
_refine_ls_shift/su_mean 0.000
_refine_ls_structure_factor_coef Fsqd
_refine_ls_weighting_details 'w=1/[\s^2^(Fo^2^)+(0.0572P)^2^+13.8959P] where P=(Fo^2^+2Fc^2^)/3'
_refine_ls_weighting_scheme calc
_refine_ls_wR_factor_gt 0.1460
_refine_ls_wR_factor_ref 0.1526
_reflns_Friedel_coverage 0.000
_reflns_number_gt 5557
_reflns_number_total 6568
_reflns_threshold_expression 'I > 2\s(I)'
_cod_data_source_file ja8b04189_si_003.cif
_cod_data_source_block pdtcn_cua
_cod_database_code 4132476
_shelx_shelxl_version_number 2017/1
_shelx_space_group_comment
;
The symmetry employed for this shelxl refinement is uniquely defined
by the following loop, which should always be used as a source of
symmetry information in preference to the above space-group names.
They are only intended as comments.
;
_olex2_refinement_description
;
1. Fixed Uiso
 At 1.2 times of:
  All C(H) groups, All C(H,H) groups, All C(H,H,H,H) groups
 At 1.5 times of:
  All C(H,H,H) groups
2. Restrained distances
 C3S-C2S = C3T-C2T
 1.48 with sigma of 0.01
 N5T-C3T
 2.575 with sigma of 0.005
 C2-C1 \\sim C2A-C1 \\sim C3-C2 \\sim C3-C2A
 with sigma of 0.01
 Fe1-C7A \\sim Fe1-C7
 with sigma of 0.005
 O5-C7 \\sim O5A-C7A
 with sigma of 0.005
 C3S-C2S \\sim C3T-C2T
 with sigma of 0.005
 N5S-C2S \\sim N5T-C2T
 with sigma of 0.005
3. Uiso/Uaniso restraints and constraints
N5S \\sim C2S \\sim C3S: within 2A with sigma of 0.02 and sigma for terminal
atoms of 0.01
S2 \\sim C2 \\sim C3 \\sim C2A \\sim C1 \\sim S1: within 2A with sigma of 0.02
and sigma for terminal atoms of 0.02
Fe1 \\sim C7A \\sim C7 \\sim O5A \\sim O5: within 2A with sigma of 0.005 and
sigma for terminal atoms of 0.01
C3T \\sim N5T \\sim C2T \\sim C3S \\sim N5S \\sim C2S: within 2A with sigma of
0.005 and sigma for terminal atoms of 0.01
Uanis(C2) = Uanis(C2A)
Uanis(N5T) = Uanis(N5S)
4. Rigid body (RIGU) restrains
 N5S, C2S, C3S
 with sigma for 1-2 distances of 0.02 and sigma for 1-3 distances of 0.005
 C3, C2, C2A, C1, S2
 with sigma for 1-2 distances of 0.02 and sigma for 1-3 distances of 0.01
 Fe1, C7A, C7, O5A, O5
 with sigma for 1-2 distances of 0.005 and sigma for 1-3 distances of 0.005
 N5S, C2S, C3S, C3T, N5T, C2T
 with sigma for 1-2 distances of 0.005 and sigma for 1-3 distances of 0.005
5. Same fragment restrains
{N5S, C2S, C3S} sigma for 1-2: 0.005, 1-3: 0.04
as
{N5T, C2T, C3T}
6. Others
 Sof(H1BC)=Sof(H1BD)=Sof(H3BC)=Sof(H3BD)=Sof(C2A)=Sof(H2AA)=Sof(H2AB)=Sof(C7A)=
 Sof(O5A)=1-FVAR(1)
 Sof(O5)=Sof(H1AA)=Sof(H1AB)=Sof(C2)=Sof(H2A)=Sof(H2B)=Sof(H3AA)=Sof(H3AB)=
 Sof(C7)=FVAR(1)
 Sof(N5T)=Sof(C2T)=Sof(C3T)=Sof(H3TA)=Sof(H3TB)=Sof(H3TC)=1-FVAR(2)
 Sof(N5S)=Sof(C2S)=Sof(C3S)=Sof(H3SA)=Sof(H3SB)=Sof(H3SC)=FVAR(2)
7.a Secondary CH2 refined with riding coordinates:
 C1(H1AA,H1AB), C1(H1BC,H1BD), C2(H2A,H2B), C3(H3AA,H3AB), C3(H3BC,H3BD),
 C15(H15A,H15B), C21(H21A,H21B), C27(H27A,H27B), C2A(H2AA,H2AB)
7.b Aromatic/amide H refined with riding coordinates:
 C10(H10), C11(H11), C12(H12), C13(H13), C16(H16), C17(H17), C18(H18),
 C19(H19), C22(H22), C23(H23), C24(H24), C25(H25)
7.c Idealised Me refined as rotating group:
 C3S(H3SA,H3SB,H3SC), C3T(H3TA,H3TB,H3TC)
;
_olex2_submission_special_instructions 'No special instructions were received'

loop_
_space_group_symop_operation_xyz
'x, y, z'
'-x, y+1/2, -z+1/2'
'-x, -y, -z'
'x, -y-1/2, z-1/2'

loop_
_atom_site_label
_atom_site_type_symbol
_atom_site_fract_x
_atom_site_fract_y
_atom_site_fract_z
_atom_site_U_iso_or_equiv
_atom_site_adp_type
_atom_site_occupancy
_atom_site_site_symmetry_order
_atom_site_calc_flag
_atom_site_refinement_flags_posn
_atom_site_refinement_flags_adp
_atom_site_refinement_flags_occupancy
_atom_site_disorder_assembly
_atom_site_disorder_group
Cu1 Cu 0.22087(4) 0.40145(6) 0.49507(5) 0.03240(19) Uani 1 1 d . . . . .
Fe1 Fe 0.40435(4) 0.64978(6) 0.60954(5) 0.03062(19) Uani 1 1 d D U . . .
Fe2 Fe 0.40927(5) 0.55430(6) 0.75961(5) 0.0332(2) Uani 1 1 d . . . . .
S1 S 0.46002(6) 0.48804(10) 0.63535(7) 0.0294(3) Uani 1 1 d . U . . .
S2 S 0.46477(8) 0.71499(10) 0.72743(8) 0.0406(3) Uani 1 1 d . U . . .
O3 O 0.3056(2) 0.3775(3) 0.7405(3) 0.0455(9) Uani 1 1 d . . . . .
O4 O 0.4720(2) 0.7560(3) 0.4589(3) 0.0471(10) Uani 1 1 d . . . . .
O1 O 0.4956(2) 0.4578(4) 0.9041(3) 0.0486(10) Uani 1 1 d . . . . .
O2 O 0.3122(3) 0.6935(4) 0.8569(4) 0.0743(16) Uani 1 1 d . . . . .
O5 O 0.2939(6) 0.8140(10) 0.6083(10) 0.049(2) Uani 0.387(9) 1 d D U . A 1
N1 N 0.2956(2) 0.5071(4) 0.5164(3) 0.0396(10) Uani 1 1 d . . . . .
N2 N 0.1680(2) 0.4319(4) 0.6100(3) 0.0362(10) Uani 1 1 d . . . . .
N3 N 0.1436(2) 0.2905(4) 0.4742(3) 0.0340(9) Uani 1 1 d . . . . .
N4 N 0.1846(2) 0.4611(4) 0.3743(3) 0.0381(10) Uani 1 1 d . . . . .
N5 N 0.2793(2) 0.2555(4) 0.4978(3) 0.0321(9) Uani 1 1 d . . . . .
C1 C 0.5535(3) 0.5041(5) 0.6419(4) 0.0409(12) Uani 1 1 d D U . . .
H1AA H 0.570843 0.462586 0.695021 0.049 Uiso 0.387(9) 1 calc R . . A 1
H1AB H 0.573027 0.468202 0.588532 0.049 Uiso 0.387(9) 1 calc R . . A 1
H1BC H 0.573706 0.428899 0.650186 0.049 Uiso 0.613(9) 1 calc R . . A 2
H1BD H 0.568554 0.532033 0.583164 0.049 Uiso 0.613(9) 1 calc R . . A 2
C2 C 0.5800(7) 0.6182(7) 0.6475(8) 0.0443(17) Uani 0.387(9) 1 d D U . A 1
H2A H 0.630785 0.613041 0.652896 0.053 Uiso 0.387(9) 1 calc R . . A 1
H2B H 0.569257 0.654771 0.589412 0.053 Uiso 0.387(9) 1 calc R . . A 1
C3 C 0.5576(3) 0.6930(5) 0.7172(4) 0.0512(15) Uani 1 1 d D U . . .
H3AA H 0.579252 0.766642 0.707348 0.061 Uiso 0.387(9) 1 calc R . . A 1
H3AB H 0.575667 0.664234 0.775167 0.061 Uiso 0.387(9) 1 calc R . . A 1
H3BC H 0.572400 0.733565 0.663225 0.061 Uiso 0.613(9) 1 calc R . . A 2
H3BD H 0.580759 0.728800 0.769379 0.061 Uiso 0.613(9) 1 calc R . . A 2
C4 C 0.4621(3) 0.4949(4) 0.8482(3) 0.0380(12) Uani 1 1 d . . . . .
C5 C 0.3501(4) 0.6393(5) 0.8197(4) 0.0504(15) Uani 1 1 d . . . . .
C6 C 0.3462(3) 0.4462(4) 0.7478(4) 0.0373(12) Uani 1 1 d . . . . .
C7 C 0.3360(8) 0.7487(14) 0.6099(13) 0.0399(19) Uani 0.387(9) 1 d D U . A 1
C8 C 0.4453(3) 0.7123(4) 0.5170(3) 0.0352(11) Uani 1 1 d . . . . .
C9 C 0.3365(3) 0.5616(4) 0.5488(4) 0.0365(11) Uani 1 1 d . . . . .
C10 C 0.1755(3) 0.5181(5) 0.6660(4) 0.0462(14) Uani 1 1 d . . . . .
H10 H 0.210761 0.571210 0.655940 0.055 Uiso 1 1 calc R . . . .
C11 C 0.1330(4) 0.5325(6) 0.7387(4) 0.0565(17) Uani 1 1 d . . . . .
H11 H 0.138944 0.594704 0.777561 0.068 Uiso 1 1 calc R . . . .
C12 C 0.0826(4) 0.4559(6) 0.7534(4) 0.0525(17) Uani 1 1 d . . . . .
H12 H 0.053575 0.463759 0.803226 0.063 Uiso 1 1 calc R . . . .
C13 C 0.0740(3) 0.3664(6) 0.6952(4) 0.0464(14) Uani 1 1 d . . . . .
H13 H 0.038482 0.313121 0.703666 0.056 Uiso 1 1 calc R . . . .
C14 C 0.1184(3) 0.3567(5) 0.6246(3) 0.0365(11) Uani 1 1 d . . . . .
C15 C 0.1165(3) 0.2583(5) 0.5622(4) 0.0422(13) Uani 1 1 d . . . . .
H15A H 0.144535 0.196795 0.588044 0.051 Uiso 1 1 calc R . . . .
H15B H 0.068532 0.231480 0.554577 0.051 Uiso 1 1 calc R . . . .
C16 C 0.2147(4) 0.5336(7) 0.3206(5) 0.0626(19) Uani 1 1 d . . . . .
H16 H 0.257724 0.565284 0.338294 0.075 Uiso 1 1 calc R . . . .
C17 C 0.1846(4) 0.5641(9) 0.2392(5) 0.085(3) Uani 1 1 d . . . . .
H17 H 0.206892 0.616002 0.201585 0.102 Uiso 1 1 calc R . . . .
C18 C 0.1227(5) 0.5190(8) 0.2136(5) 0.081(3) Uani 1 1 d . . . . .
H18 H 0.101381 0.540330 0.158375 0.098 Uiso 1 1 calc R . . . .
C19 C 0.0915(3) 0.4424(6) 0.2681(4) 0.0549(16) Uani 1 1 d . . . . .
H19 H 0.049192 0.408030 0.250592 0.066 Uiso 1 1 calc R . . . .
C20 C 0.1238(3) 0.4170(5) 0.3495(4) 0.0400(12) Uani 1 1 d . . . . .
C21 C 0.0904(3) 0.3448(5) 0.4169(4) 0.0415(13) Uani 1 1 d . . . . .
H21A H 0.059802 0.390477 0.454237 0.050 Uiso 1 1 calc R . . . .
H21B H 0.062028 0.287159 0.386094 0.050 Uiso 1 1 calc R . . . .
C22 C 0.3438(3) 0.2415(5) 0.5310(3) 0.0386(12) Uani 1 1 d . . . . .
H22 H 0.369141 0.304995 0.550873 0.046 Uiso 1 1 calc R . . . .
C23 C 0.3737(3) 0.1374(5) 0.5370(4) 0.0466(14) Uani 1 1 d . . . . .
H23 H 0.419420 0.128898 0.560010 0.056 Uiso 1 1 calc R . . . .
C24 C 0.3359(3) 0.0455(5) 0.5088(4) 0.0481(14) Uani 1 1 d . . . . .
H24 H 0.355512 -0.026998 0.512792 0.058 Uiso 1 1 calc R . . . .
C25 C 0.2699(3) 0.0590(5) 0.4751(4) 0.0460(14) Uani 1 1 d . . . . .
H25 H 0.243347 -0.003634 0.456079 0.055 Uiso 1 1 calc R . . . .
C26 C 0.2433(3) 0.1658(4) 0.4696(3) 0.0355(11) Uani 1 1 d . . . . .
C27 C 0.1737(3) 0.1917(5) 0.4287(4) 0.0381(12) Uani 1 1 d . . . . .
H27A H 0.178166 0.207570 0.364041 0.046 Uiso 1 1 calc R . . . .
H27B H 0.142876 0.126534 0.435072 0.046 Uiso 1 1 calc R . . . .
P1 P 0.000000 0.000000 0.500000 0.0419(5) Uani 1 2 d S T P . .
F1 F -0.00264(17) 0.0820(3) 0.59177(19) 0.0430(7) Uani 1 1 d . . . . .
F2 F 0.08706(17) 0.0002(3) 0.5061(2) 0.0458(8) Uani 1 1 d . . . . .
F3 F 0.00193(17) 0.1150(3) 0.4341(2) 0.0436(8) Uani 1 1 d . . . . .
N5S N -0.0561(6) 0.3946(11) 0.5223(12) 0.072(2) Uani 0.621(17) 1 d D U . B 1
C2S C -0.0928(7) 0.3269(12) 0.5204(15) 0.077(3) Uani 0.621(17) 1 d D U . B 1
C3S C -0.1468(7) 0.2381(9) 0.5164(11) 0.077(3) Uani 0.621(17) 1 d D U . B 1
H3SA H -0.181183 0.256748 0.469867 0.115 Uiso 0.621(17) 1 calc GR . . B 1
H3SB H -0.169095 0.233011 0.574410 0.115 Uiso 0.621(17) 1 calc GR . . B 1
H3SC H -0.125435 0.166229 0.502364 0.115 Uiso 0.621(17) 1 calc GR . . B 1
C2A C 0.5837(5) 0.5771(6) 0.7111(6) 0.0443(17) Uani 0.613(9) 1 d D U . A 2
H2AA H 0.633886 0.580931 0.701564 0.053 Uiso 0.613(9) 1 calc R . . A 2
H2AB H 0.577159 0.540822 0.769816 0.053 Uiso 0.613(9) 1 calc R . . A 2
C7A C 0.3471(6) 0.7618(9) 0.6319(8) 0.0424(17) Uani 0.613(9) 1 d D U . A 2
O5A O 0.3104(5) 0.8324(7) 0.6460(8) 0.064(2) Uani 0.613(9) 1 d D U . A 2
N5T N -0.0729(9) 0.361(2) 0.527(2) 0.072(2) Uani 0.379(17) 1 d D U . B 2
C2T C -0.1153(10) 0.302(2) 0.521(2) 0.079(3) Uani 0.379(17) 1 d D U . B 2
C3T C -0.1852(10) 0.2482(15) 0.5139(19) 0.072(4) Uani 0.379(17) 1 d D U . B 2
H3TA H -0.209589 0.275647 0.460098 0.108 Uiso 0.379(17) 1 calc GR . . B 2
H3TB H -0.211620 0.267218 0.566858 0.108 Uiso 0.379(17) 1 calc GR . . B 2
H3TC H -0.180078 0.166983 0.510072 0.108 Uiso 0.379(17) 1 calc GR . . B 2

loop_
_atom_site_aniso_label
_atom_site_aniso_U_11
_atom_site_aniso_U_22
_atom_site_aniso_U_33
_atom_site_aniso_U_23
_atom_site_aniso_U_13
_atom_site_aniso_U_12
Cu1 0.0326(4) 0.0334(4) 0.0312(4) -0.0007(3) -0.0006(3) -0.0081(3)
Fe1 0.0376(4) 0.0239(4) 0.0304(4) -0.0003(3) 0.0015(3) -0.0042(3)
Fe2 0.0497(5) 0.0231(4) 0.0270(4) -0.0020(3) 0.0071(3) -0.0043(3)
S1 0.0342(6) 0.0274(6) 0.0265(5) -0.0044(4) -0.0012(4) -0.0029(5)
S2 0.0662(9) 0.0268(6) 0.0287(6) -0.0049(5) 0.0030(6) -0.0136(6)
O3 0.040(2) 0.036(2) 0.061(3) 0.0059(18) 0.0008(18) -0.0050(18)
O4 0.064(3) 0.044(2) 0.033(2) 0.0031(17) -0.0003(18) -0.013(2)
O1 0.062(3) 0.050(2) 0.033(2) -0.0044(18) -0.0019(19) -0.009(2)
O2 0.101(4) 0.045(3) 0.079(3) -0.004(2) 0.042(3) 0.015(3)
O5 0.057(5) 0.038(4) 0.053(6) -0.004(4) 0.001(4) 0.012(4)
N1 0.040(3) 0.033(2) 0.046(3) 0.003(2) -0.005(2) -0.004(2)
N2 0.040(2) 0.037(2) 0.032(2) -0.0056(18) 0.0002(18) 0.0051(19)
N3 0.035(2) 0.039(2) 0.028(2) -0.0036(18) 0.0057(17) -0.0105(19)
N4 0.036(2) 0.048(3) 0.030(2) 0.009(2) 0.0031(18) -0.004(2)
N5 0.033(2) 0.032(2) 0.031(2) -0.0024(17) 0.0029(17) -0.0043(18)
C1 0.034(3) 0.046(3) 0.041(3) -0.001(2) -0.002(2) -0.002(2)
C2 0.038(4) 0.059(4) 0.036(3) 0.001(3) -0.008(3) -0.007(3)
C3 0.059(4) 0.047(3) 0.046(3) 0.001(3) -0.018(3) -0.024(3)
C4 0.057(3) 0.028(3) 0.030(3) -0.006(2) 0.006(2) -0.010(2)
C5 0.077(4) 0.028(3) 0.047(3) 0.003(2) 0.020(3) 0.002(3)
C6 0.042(3) 0.034(3) 0.036(3) 0.006(2) 0.004(2) 0.008(2)
C7 0.047(3) 0.031(3) 0.041(4) -0.003(3) 0.002(3) 0.000(3)
C8 0.039(3) 0.033(3) 0.033(3) -0.001(2) -0.008(2) -0.004(2)
C9 0.038(3) 0.031(3) 0.040(3) 0.007(2) 0.000(2) -0.002(2)
C10 0.054(4) 0.044(3) 0.040(3) -0.007(3) -0.003(3) 0.007(3)
C11 0.069(4) 0.059(4) 0.042(3) -0.016(3) -0.007(3) 0.023(4)
C12 0.060(4) 0.070(4) 0.028(3) 0.004(3) 0.008(3) 0.029(3)
C13 0.049(3) 0.058(4) 0.032(3) 0.012(3) 0.009(2) 0.011(3)
C14 0.040(3) 0.042(3) 0.028(2) 0.005(2) 0.005(2) 0.008(2)
C15 0.046(3) 0.042(3) 0.039(3) -0.001(2) 0.013(2) -0.009(3)
C16 0.052(4) 0.078(5) 0.058(4) 0.022(4) 0.004(3) -0.015(4)
C17 0.069(5) 0.127(8) 0.059(5) 0.050(5) 0.003(4) -0.014(5)
C18 0.089(6) 0.107(7) 0.048(4) 0.025(4) -0.011(4) -0.002(5)
C19 0.047(4) 0.073(5) 0.044(3) -0.002(3) -0.012(3) 0.003(3)
C20 0.034(3) 0.047(3) 0.038(3) -0.003(2) -0.003(2) 0.003(2)
C21 0.033(3) 0.044(3) 0.047(3) -0.005(3) -0.003(2) -0.008(2)
C22 0.039(3) 0.045(3) 0.031(3) -0.001(2) 0.000(2) 0.003(2)
C23 0.050(3) 0.051(4) 0.038(3) 0.005(3) 0.004(3) 0.006(3)
C24 0.062(4) 0.038(3) 0.045(3) 0.007(3) 0.015(3) 0.007(3)
C25 0.061(4) 0.034(3) 0.043(3) -0.006(2) 0.013(3) -0.003(3)
C26 0.042(3) 0.036(3) 0.029(2) -0.001(2) 0.008(2) -0.001(2)
C27 0.040(3) 0.037(3) 0.037(3) -0.008(2) 0.002(2) -0.010(2)
P1 0.0507(12) 0.0415(11) 0.0339(10) -0.0033(8) 0.0084(8) -0.0160(9)
F1 0.057(2) 0.0429(17) 0.0290(15) -0.0058(13) 0.0100(13) -0.0161(15)
F2 0.0460(18) 0.0450(18) 0.0465(18) -0.0012(15) 0.0080(14) -0.0145(15)
F3 0.0557(19) 0.0401(17) 0.0353(16) 0.0008(13) 0.0082(14) -0.0168(15)
N5S 0.028(5) 0.061(5) 0.127(5) -0.023(5) 0.016(4) 0.012(3)
C2S 0.032(6) 0.069(5) 0.128(5) -0.014(5) 0.012(5) 0.007(4)
C3S 0.037(6) 0.057(5) 0.136(7) -0.010(5) 0.013(6) 0.011(5)
C2A 0.038(4) 0.059(4) 0.036(3) 0.001(3) -0.008(3) -0.007(3)
C7A 0.051(3) 0.032(3) 0.045(4) -0.002(3) 0.005(3) 0.000(3)
O5A 0.073(5) 0.043(4) 0.077(5) -0.004(4) 0.012(4) 0.015(3)
N5T 0.028(5) 0.061(5) 0.127(5) -0.023(5) 0.016(4) 0.012(3)
C2T 0.037(6) 0.070(6) 0.131(5) -0.013(5) 0.011(6) 0.008(4)
C3T 0.039(7) 0.043(6) 0.134(8) -0.005(7) 0.013(8) 0.014(6)

loop_
_atom_type_symbol
_atom_type_description
_atom_type_scat_dispersion_real
_atom_type_scat_dispersion_imag
_atom_type_scat_source
C C 0.0181 0.0091 'International Tables Vol C Tables 4.2.6.8 and 6.1.1.4'
H H 0.0000 0.0000 'International Tables Vol C Tables 4.2.6.8 and 6.1.1.4'
Cu Cu -1.9646 0.5888 'International Tables Vol C Tables 4.2.6.8 and 6.1.1.4'
F F 0.0727 0.0534 'International Tables Vol C Tables 4.2.6.8 and 6.1.1.4'
Fe Fe -1.1336 3.1974 'International Tables Vol C Tables 4.2.6.8 and 6.1.1.4'
N N 0.0311 0.0180 'International Tables Vol C Tables 4.2.6.8 and 6.1.1.4'
O O 0.0492 0.0322 'International Tables Vol C Tables 4.2.6.8 and 6.1.1.4'
P P 0.2955 0.4335 'International Tables Vol C Tables 4.2.6.8 and 6.1.1.4'
S S 0.3331 0.5567 'International Tables Vol C Tables 4.2.6.8 and 6.1.1.4'

loop_
_geom_angle_atom_site_label_1
_geom_angle_atom_site_label_2
_geom_angle_atom_site_label_3
_geom_angle
_geom_angle_site_symmetry_1
_geom_angle_site_symmetry_3
N1 Cu1 N2 97.64(19) . .
N1 Cu1 N3 179.3(2) . .
N1 Cu1 N4 99.09(19) . .
N1 Cu1 N5 97.94(18) . .
N2 Cu1 N5 114.53(17) . .
N3 Cu1 N2 82.09(17) . .
N3 Cu1 N4 81.60(18) . .
N3 Cu1 N5 81.60(17) . .
N4 Cu1 N2 120.38(18) . .
N4 Cu1 N5 119.03(18) . .
S1 Fe1 Fe2 56.45(4) . .
S2 Fe1 Fe2 56.49(4) . .
S2 Fe1 S1 85.62(5) . .
C7 Fe1 Fe2 108.2(7) . .
C7 Fe1 S1 158.3(7) . .
C7 Fe1 S2 98.3(6) . .
C7 Fe1 C9 82.1(6) . .
C8 Fe1 Fe2 151.19(17) . .
C8 Fe1 S1 105.89(18) . .
C8 Fe1 S2 103.28(17) . .
C8 Fe1 C7 94.0(7) . .
C8 Fe1 C9 100.4(2) . .
C8 Fe1 C7A 97.0(5) . .
C9 Fe1 Fe2 100.66(16) . .
C9 Fe1 S1 85.93(16) . .
C9 Fe1 S2 156.26(17) . .
C7A Fe1 Fe2 100.7(4) . .
C7A Fe1 S1 156.6(4) . .
C7A Fe1 S2 84.7(4) . .
C7A Fe1 C9 94.5(4) . .
S1 Fe2 Fe1 55.75(4) . .
S2 Fe2 Fe1 55.46(4) . .
S2 Fe2 S1 84.55(5) . .
C4 Fe2 Fe1 147.44(18) . .
C4 Fe2 S1 102.27(18) . .
C4 Fe2 S2 103.02(17) . .
C5 Fe2 Fe1 100.2(2) . .
C5 Fe2 S1 154.9(2) . .
C5 Fe2 S2 86.4(2) . .
C5 Fe2 C4 102.5(3) . .
C6 Fe2 Fe1 103.23(17) . .
C6 Fe2 S1 88.61(17) . .
C6 Fe2 S2 157.41(18) . .
C6 Fe2 C4 99.5(2) . .
C6 Fe2 C5 90.8(3) . .
Fe1 S1 Fe2 67.80(4) . .
C1 S1 Fe1 113.1(2) . .
C1 S1 Fe2 111.71(18) . .
Fe1 S2 Fe2 68.05(5) . .
C3 S2 Fe1 112.6(2) . .
C3 S2 Fe2 111.7(2) . .
C9 N1 Cu1 164.0(5) . .
C10 N2 Cu1 127.8(4) . .
C10 N2 C14 119.0(5) . .
C14 N2 Cu1 113.1(3) . .
C15 N3 Cu1 108.2(3) . .
C15 N3 C27 110.5(4) . .
C21 N3 Cu1 107.9(3) . .
C21 N3 C15 111.7(4) . .
C21 N3 C27 111.1(4) . .
C27 N3 Cu1 107.1(3) . .
C16 N4 Cu1 127.7(4) . .
C16 N4 C20 119.3(5) . .
C20 N4 Cu1 113.0(4) . .
C22 N5 Cu1 127.8(4) . .
C26 N5 Cu1 112.7(3) . .
C26 N5 C22 119.2(5) . .
S1 C1 H1AA 108.1 . .
S1 C1 H1AB 108.1 . .
S1 C1 H1BC 107.6 . .
S1 C1 H1BD 107.6 . .
H1AA C1 H1AB 107.3 . .
H1BC C1 H1BD 107.0 . .
C2 C1 S1 116.8(6) . .
C2 C1 H1AA 108.1 . .
C2 C1 H1AB 108.1 . .
C2A C1 S1 118.9(5) . .
C2A C1 H1BC 107.6 . .
C2A C1 H1BD 107.6 . .
C1 C2 H2A 107.2 . .
C1 C2 H2B 107.2 . .
H2A C2 H2B 106.8 . .
C3 C2 C1 120.4(8) . .
C3 C2 H2A 107.2 . .
C3 C2 H2B 107.2 . .
S2 C3 H3AA 107.9 . .
S2 C3 H3AB 107.9 . .
S2 C3 H3BC 107.7 . .
S2 C3 H3BD 107.7 . .
C2 C3 S2 117.5(6) . .
C2 C3 H3AA 107.9 . .
C2 C3 H3AB 107.9 . .
H3AA C3 H3AB 107.2 . .
H3BC C3 H3BD 107.1 . .
C2A C3 S2 118.6(5) . .
C2A C3 H3BC 107.7 . .
C2A C3 H3BD 107.7 . .
O1 C4 Fe2 179.7(6) . .
O2 C5 Fe2 179.2(7) . .
O3 C6 Fe2 179.6(5) . .
O5 C7 Fe1 178(2) . .
O4 C8 Fe1 177.6(5) . .
N1 C9 Fe1 176.8(5) . .
N2 C10 H10 119.1 . .
N2 C10 C11 121.9(6) . .
C11 C10 H10 119.1 . .
C10 C11 H11 120.5 . .
C12 C11 C10 118.9(6) . .
C12 C11 H11 120.5 . .
C11 C12 H12 120.1 . .
C11 C12 C13 119.8(6) . .
C13 C12 H12 120.1 . .
C12 C13 H13 120.9 . .
C14 C13 C12 118.3(6) . .
C14 C13 H13 120.9 . .
N2 C14 C13 122.1(5) . .
N2 C14 C15 115.7(4) . .
C13 C14 C15 122.1(5) . .
N3 C15 C14 110.1(4) . .
N3 C15 H15A 109.6 . .
N3 C15 H15B 109.6 . .
C14 C15 H15A 109.6 . .
C14 C15 H15B 109.6 . .
H15A C15 H15B 108.2 . .
N4 C16 H16 119.4 . .
N4 C16 C17 121.3(7) . .
C17 C16 H16 119.4 . .
C16 C17 H17 120.2 . .
C18 C17 C16 119.6(7) . .
C18 C17 H17 120.2 . .
C17 C18 H18 120.2 . .
C17 C18 C19 119.7(7) . .
C19 C18 H18 120.2 . .
C18 C19 H19 121.1 . .
C18 C19 C20 117.8(7) . .
C20 C19 H19 121.1 . .
N4 C20 C19 122.3(6) . .
N4 C20 C21 115.9(5) . .
C19 C20 C21 121.6(5) . .
N3 C21 C20 109.7(4) . .
N3 C21 H21A 109.7 . .
N3 C21 H21B 109.7 . .
C20 C21 H21A 109.7 . .
C20 C21 H21B 109.7 . .
H21A C21 H21B 108.2 . .
N5 C22 H22 119.2 . .
N5 C22 C23 121.6(5) . .
C23 C22 H22 119.2 . .
C22 C23 H23 120.7 . .
C22 C23 C24 118.6(6) . .
C24 C23 H23 120.7 . .
C23 C24 H24 119.9 . .
C25 C24 C23 120.2(6) . .
C25 C24 H24 119.9 . .
C24 C25 H25 120.9 . .
C24 C25 C26 118.3(6) . .
C26 C25 H25 120.9 . .
N5 C26 C25 122.0(5) . .
N5 C26 C27 114.7(5) . .
C25 C26 C27 123.2(5) . .
N3 C27 C26 109.7(4) . .
N3 C27 H27A 109.7 . .
N3 C27 H27B 109.7 . .
C26 C27 H27A 109.7 . .
C26 C27 H27B 109.7 . .
H27A C27 H27B 108.2 . .
F1 P1 F1 180.0 3_556 .
F1 P1 F2 89.76(16) 3_556 .
F1 P1 F2 90.24(16) 3_556 3_556
F1 P1 F2 89.76(16) . 3_556
F1 P1 F2 90.24(16) . .
F1 P1 F3 90.04(15) . .
F1 P1 F3 89.96(15) 3_556 .
F1 P1 F3 90.04(15) 3_556 3_556
F1 P1 F3 89.96(15) . 3_556
F2 P1 F2 180.0 3_556 .
F2 P1 F3 90.27(16) 3_556 .
F2 P1 F3 89.73(16) . .
F2 P1 F3 89.73(16) 3_556 3_556
F2 P1 F3 90.27(16) . 3_556
F3 P1 F3 180.0 . 3_556
N5S C2S C3S 176.6(16) . .
C2S C3S H3SA 109.5 . .
C2S C3S H3SB 109.5 . .
C2S C3S H3SC 109.5 . .
H3SA C3S H3SB 109.5 . .
H3SA C3S H3SC 109.5 . .
H3SB C3S H3SC 109.5 . .
C1 C2A C3 118.0(6) . .
C1 C2A H2AA 107.8 . .
C1 C2A H2AB 107.8 . .
C3 C2A H2AA 107.8 . .
C3 C2A H2AB 107.8 . .
H2AA C2A H2AB 107.2 . .
O5A C7A Fe1 179.5(11) . .
N5T C2T C3T 164(2) . .
C2T C3T H3TA 109.5 . .
C2T C3T H3TB 109.5 . .
C2T C3T H3TC 109.5 . .
H3TA C3T H3TB 109.5 . .
H3TA C3T H3TC 109.5 . .
H3TB C3T H3TC 109.5 . .

loop_
_geom_bond_atom_site_label_1
_geom_bond_atom_site_label_2
_geom_bond_distance
_geom_bond_site_symmetry_2
Cu1 N1 1.947(5) .
Cu1 N2 2.054(4) .
Cu1 N3 2.024(4) .
Cu1 N4 2.051(4) .
Cu1 N5 2.084(4) .
Fe1 Fe2 2.5176(11) .
Fe1 S1 2.2478(14) .
Fe1 S2 2.2359(15) .
Fe1 C7 1.780(7) .
Fe1 C8 1.777(5) .
Fe1 C9 1.904(6) .
Fe1 C7A 1.779(7) .
Fe2 S1 2.2663(14) .
Fe2 S2 2.2632(15) .
Fe2 C4 1.803(6) .
Fe2 C5 1.793(6) .
Fe2 C6 1.788(6) .
S1 C1 1.827(5) .
S2 C3 1.832(7) .
O3 C6 1.143(7) .
O4 C8 1.148(6) .
O1 C4 1.138(7) .
O2 C5 1.136(8) .
O5 C7 1.131(9) .
N1 C9 1.129(7) .
N2 C10 1.336(7) .
N2 C14 1.341(7) .
N3 C15 1.480(6) .
N3 C21 1.479(7) .
N3 C27 1.490(7) .
N4 C16 1.328(8) .
N4 C20 1.339(7) .
N5 C22 1.348(7) .
N5 C26 1.344(7) .
C1 H1AA 0.9900 .
C1 H1AB 0.9900 .
C1 H1BC 0.9900 .
C1 H1BD 0.9900 .
C1 C2 1.462(8) .
C1 C2A 1.467(7) .
C2 H2A 0.9900 .
C2 H2B 0.9900 .
C2 C3 1.449(8) .
C3 H3AA 0.9900 .
C3 H3AB 0.9900 .
C3 H3BC 0.9900 .
C3 H3BD 0.9900 .
C3 C2A 1.481(8) .
C10 H10 0.9500 .
C10 C11 1.390(9) .
C11 H11 0.9500 .
C11 C12 1.362(10) .
C12 H12 0.9500 .
C12 C13 1.389(9) .
C13 H13 0.9500 .
C13 C14 1.384(7) .
C14 C15 1.502(8) .
C15 H15A 0.9900 .
C15 H15B 0.9900 .
C16 H16 0.9500 .
C16 C17 1.386(10) .
C17 H17 0.9500 .
C17 C18 1.365(12) .
C18 H18 0.9500 .
C18 C19 1.378(11) .
C19 H19 0.9500 .
C19 C20 1.390(8) .
C20 C21 1.488(8) .
C21 H21A 0.9900 .
C21 H21B 0.9900 .
C22 H22 0.9500 .
C22 C23 1.379(8) .
C23 H23 0.9500 .
C23 C24 1.384(9) .
C24 H24 0.9500 .
C24 C25 1.377(9) .
C25 H25 0.9500 .
C25 C26 1.381(8) .
C26 C27 1.505(8) .
C27 H27A 0.9900 .
C27 H27B 0.9900 .
P1 F1 1.689(3) .
P1 F1 1.689(3) 3_556
P1 F2 1.692(3) 3_556
P1 F2 1.692(3) .
P1 F3 1.694(3) .
P1 F3 1.694(3) 3_556
N5S C2S 1.080(10) .
C2S C3S 1.495(7) .
C3S H3SA 0.9800 .
C3S H3SB 0.9800 .
C3S H3SC 0.9800 .
C2A H2AA 0.9900 .
C2A H2AB 0.9900 .
C7A O5A 1.130(9) .
N5T C2T 1.091(10) .
C2T C3T 1.505(7) .
C3T H3TA 0.9800 .
C3T H3TB 0.9800 .
C3T H3TC 0.9800 .

loop_
_geom_torsion_atom_site_label_1
_geom_torsion_atom_site_label_2
_geom_torsion_atom_site_label_3
_geom_torsion_atom_site_label_4
_geom_torsion
Cu1 N2 C10 C11 175.6(4)
Cu1 N2 C14 C13 -175.7(4)
Cu1 N2 C14 C15 7.4(6)
Cu1 N3 C15 C14 35.6(5)
Cu1 N3 C21 C20 37.1(5)
Cu1 N3 C27 C26 40.6(5)
Cu1 N4 C16 C17 178.2(7)
Cu1 N4 C20 C19 -177.2(5)
Cu1 N4 C20 C21 6.7(6)
Cu1 N5 C22 C23 173.0(4)
Cu1 N5 C26 C25 -172.9(4)
Cu1 N5 C26 C27 9.4(5)
Fe1 S1 C1 C2 11.5(6)
Fe1 S1 C1 C2A 60.4(6)
Fe1 S2 C3 C2 -12.7(7)
Fe1 S2 C3 C2A -61.7(6)
Fe2 S1 C1 C2 -62.7(6)
Fe2 S1 C1 C2A -13.8(6)
Fe2 S2 C3 C2 61.7(7)
Fe2 S2 C3 C2A 12.7(6)
S1 C1 C2 C3 55.1(13)
S1 C1 C2A C3 -53.0(9)
S2 C3 C2A C1 53.7(9)
N2 C10 C11 C12 0.4(9)
N2 C14 C15 N3 -29.0(7)
N4 C16 C17 C18 0.1(15)
N4 C20 C21 N3 -29.6(7)
N5 C22 C23 C24 -0.7(8)
N5 C26 C27 N3 -33.7(6)
C1 C2 C3 S2 -54.7(13)
C10 N2 C14 C13 0.8(8)
C10 N2 C14 C15 -176.1(5)
C10 C11 C12 C13 -0.9(9)
C11 C12 C13 C14 1.4(9)
C12 C13 C14 N2 -1.4(8)
C12 C13 C14 C15 175.4(5)
C13 C14 C15 N3 154.1(5)
C14 N2 C10 C11 -0.3(8)
C15 N3 C21 C20 155.9(5)
C15 N3 C27 C26 -77.1(5)
C16 N4 C20 C19 1.6(9)
C16 N4 C20 C21 -174.5(6)
C16 C17 C18 C19 -1.1(16)
C17 C18 C19 C20 2.2(13)
C18 C19 C20 N4 -2.5(11)
C18 C19 C20 C21 173.4(7)
C19 C20 C21 N3 154.3(6)
C20 N4 C16 C17 -0.3(12)
C21 N3 C15 C14 -83.1(5)
C21 N3 C27 C26 158.3(4)
C22 N5 C26 C25 1.2(7)
C22 N5 C26 C27 -176.5(4)
C22 C23 C24 C25 0.4(9)
C23 C24 C25 C26 0.6(9)
C24 C25 C26 N5 -1.4(8)
C24 C25 C26 C27 176.0(5)
C25 C26 C27 N3 148.7(5)
C26 N5 C22 C23 -0.1(8)
C27 N3 C15 C14 152.6(5)
C27 N3 C21 C20 -80.1(5)
